data_7212372
loop_
_publ_author_name
'Bia\/lo\'nska, Agata'
'Ciunik, Zbigniew'

_publ_section_title
;
 Crucial factors influencing racemic resolution of
 N-(4-nitrobenzoyl)-dl-serine by brucine
;
_journal_issue 10
_journal_name_full CrystEngComm
_journal_page_first 2781
_journal_paper_doi 10.1039/b926090k
_journal_volume 12
_journal_year 2010
_chemical_absolute_configuration rm
_chemical_formula_moiety 'C23 H27 N2 O4, C10 H9 N2 O6, 3.25(H2 O)'
_chemical_formula_sum 'C33 H42.5 N4 O13.25'
_chemical_formula_weight 707.21
_chemical_name_systematic
;
brucinium N-(4-nitrobenzoyl)-D-serinate 3.25-hydrate
;
_space_group_IT_number 4
_symmetry_cell_setting monoclinic
_symmetry_space_group_name_Hall 'P 2yb'
_symmetry_space_group_name_H-M 'P 1 21 1'
_atom_sites_solution_hydrogens geom
_atom_sites_solution_primary direct
_atom_sites_solution_secondary difmap
_audit_creation_method SHELXL-97
_cell_angle_alpha 90.00
_cell_angle_beta 92.58(3)
_cell_angle_gamma 90.00
_cell_formula_units_Z 4
_cell_length_a 7.850(2)
_cell_length_b 12.477(2)
_cell_length_c 33.105(4)
_cell_measurement_reflns_used 6504
_cell_measurement_temperature 100(2)
_cell_measurement_theta_max 28.59
_cell_measurement_theta_min 2.82
_cell_volume 3239.2(11)
_computing_cell_refinement
;
CrysAlis RED, Oxford Diffraction Ltd.,
Version 1.171.32.5 (release 08-05-2007 CrysAlis171 .NET)
(compiled May 8 2007,13:10:02)
;
_computing_data_collection
;
CrysAlis CCD, Oxford Diffraction Ltd.,
Version 1.171.32.5 (release 08-05-2007 CrysAlis171 .NET)
(compiled May 8 2007,13:10:02)
;
_computing_data_reduction
;
CrysAlis RED, Oxford Diffraction Ltd.,
Version 1.171.32.5 (release 08-05-2007 CrysAlis171 .NET)
(compiled May 8 2007,13:10:02)
;
_computing_structure_refinement 'SHELXL-97 (Sheldrick, 1997)'
_computing_structure_solution 'SHELXS-97 (Sheldrick, 1990)'
_diffrn_ambient_temperature 100(2)
_diffrn_measured_fraction_theta_full 0.999
_diffrn_measured_fraction_theta_max 0.999
_diffrn_measurement_device_type 'Kuma KM4CCD'
_diffrn_measurement_method '\w scan'
_diffrn_radiation_monochromator graphite
_diffrn_radiation_source 'fine-focus sealed tube'
_diffrn_radiation_type MoK\a
_diffrn_radiation_wavelength 0.71073
_diffrn_reflns_av_R_equivalents 0.0851
_diffrn_reflns_av_sigmaI/netI 0.1558
_diffrn_reflns_limit_h_max 9
_diffrn_reflns_limit_h_min -10
_diffrn_reflns_limit_k_max 15
_diffrn_reflns_limit_k_min -15
_diffrn_reflns_limit_l_max 35
_diffrn_reflns_limit_l_min -42
_diffrn_reflns_number 25150
_diffrn_reflns_theta_full 27.00
_diffrn_reflns_theta_max 27.00
_diffrn_reflns_theta_min 2.82
_diffrn_standards_number 0
_exptl_absorpt_coefficient_mu 0.113
_exptl_absorpt_correction_type none
_exptl_crystal_colour orange
_exptl_crystal_density_diffrn 1.450
_exptl_crystal_density_method 'not measured'
_exptl_crystal_description block
_exptl_crystal_F_000 1498
_exptl_crystal_size_max 0.20
_exptl_crystal_size_mid 0.20
_exptl_crystal_size_min 0.20
_refine_diff_density_max 0.341
_refine_diff_density_min -0.375
_refine_diff_density_rms 0.054
_refine_ls_abs_structure_details 'from known structure (Toda et al., 1985)'
_refine_ls_extinction_method none
_refine_ls_goodness_of_fit_ref 0.895
_refine_ls_hydrogen_treatment constr
_refine_ls_matrix_type full
_refine_ls_number_parameters 938
_refine_ls_number_reflns 7374
_refine_ls_number_restraints 45
_refine_ls_restrained_S_all 0.892
_refine_ls_R_factor_all 0.1103
_refine_ls_R_factor_gt 0.0467
_refine_ls_shift/su_max 0.001
_refine_ls_shift/su_mean 0.000
_refine_ls_structure_factor_coef Fsqd
_refine_ls_weighting_details 'calc w=1/[\s^2^(Fo^2^)+(0.0402P)^2^+0.0000P] where P=(Fo^2^+2Fc^2^)/3'
_refine_ls_weighting_scheme calc
_refine_ls_wR_factor_gt 0.0828
_refine_ls_wR_factor_ref 0.0964
_reflns_number_gt 3859
_reflns_number_total 7374
_reflns_threshold_expression >2sigma(I)
_cod_data_source_file b926090k.txt
_cod_data_source_block 7
_cod_original_sg_symbol_H-M 'P 21'
_cod_original_formula_sum 'C33 H42.50 N4 O13.25'
_cod_database_code 7212372

loop_
_symmetry_equiv_pos_as_xyz
'x, y, z'
'-x, y+1/2, -z'

loop_
_atom_site_label
_atom_site_type_symbol
_atom_site_fract_x
_atom_site_fract_y
_atom_site_fract_z
_atom_site_U_iso_or_equiv
_atom_site_adp_type
_atom_site_occupancy
_atom_site_symmetry_multiplicity
_atom_site_calc_flag
_atom_site_refinement_flags
_atom_site_disorder_assembly
_atom_site_disorder_group
O1 O 0.1627(4) 0.9368(2) 0.43492(9) 0.0253(8) Uani 1 1 d . . .
O2 O 0.2820(4) 0.3570(3) 0.57856(9) 0.0285(9) Uani 1 1 d . . .
O3 O 0.2812(4) 0.2470(3) 0.51252(9) 0.0304(9) Uani 1 1 d . . .
O4 O 0.2698(5) 0.7540(3) 0.55670(10) 0.0346(9) Uani 1 1 d . . .
N1 N 0.1694(5) 0.6828(3) 0.49712(11) 0.0232(10) Uani 1 1 d . . .
N2 N 0.0629(5) 0.5983(3) 0.36312(11) 0.0267(10) Uani 1 1 d . . .
H24 H 0.0416 0.5411 0.3456 0.032 Uiso 1 1 calc R . .
C1 C 0.2288(6) 0.5241(4) 0.54316(14) 0.0212(12) Uani 1 1 d . . .
H1 H 0.2341 0.5650 0.5674 0.025 Uiso 1 1 calc R . .
C2 C 0.2541(6) 0.4137(4) 0.54355(14) 0.0227(12) Uani 1 1 d U . .
C3 C 0.2470(6) 0.3548(4) 0.50783(14) 0.0233(12) Uani 1 1 d . . .
C4 C 0.2098(6) 0.4029(4) 0.47086(15) 0.0277(13) Uani 1 1 d . . .
H4 H 0.2026 0.3621 0.4466 0.033 Uiso 1 1 calc R . .
C5 C 0.1830(6) 0.5144(4) 0.47041(14) 0.0231(12) Uani 1 1 d . . .
C6 C 0.1957(6) 0.5719(4) 0.50574(14) 0.0211(12) Uani 1 1 d . . .
C7 C 0.1179(6) 0.5826(4) 0.43574(13) 0.0218(12) Uani 1 1 d . . .
C8 C 0.1477(6) 0.6981(4) 0.45294(13) 0.0223(12) Uani 1 1 d . . .
H8 H 0.0436 0.7424 0.4468 0.027 Uiso 1 1 calc R . .
C9 C 0.2296(6) 0.7651(4) 0.52071(15) 0.0255(12) Uani 1 1 d . . .
C10 C 0.2437(7) 0.8723(4) 0.49989(14) 0.0271(13) Uani 1 1 d . . .
H10A H 0.3305 0.9151 0.5154 0.033 Uiso 1 1 calc R . .
H10B H 0.1333 0.9097 0.5019 0.033 Uiso 1 1 calc R . .
C11 C 0.2899(6) 0.8737(4) 0.45523(14) 0.0260(12) Uani 1 1 d . . .
H11 H 0.4029 0.9097 0.4530 0.031 Uiso 1 1 calc R . .
C12 C 0.1963(7) 0.9627(4) 0.39403(14) 0.0286(13) Uani 1 1 d . . .
H12A H 0.3208 0.9716 0.3916 0.034 Uiso 1 1 calc R . .
H12B H 0.1410 1.0318 0.3868 0.034 Uiso 1 1 calc R . .
C13 C 0.1324(6) 0.8776(4) 0.36457(13) 0.0250(12) Uani 1 1 d . . .
H13 H 0.0481 0.8960 0.3443 0.030 Uiso 1 1 calc R . .
C14 C 0.1910(6) 0.7784(4) 0.36638(13) 0.0232(12) Uani 1 1 d . . .
C15 C 0.1166(6) 0.6927(4) 0.33857(13) 0.0249(12) Uani 1 1 d . . .
H15A H 0.0169 0.7217 0.3228 0.030 Uiso 1 1 calc R . .
H15B H 0.2027 0.6699 0.3194 0.030 Uiso 1 1 calc R . .
C16 C -0.0984(6) 0.6215(4) 0.38470(13) 0.0273(12) Uani 1 1 d . . .
H16A H -0.1996 0.5925 0.3695 0.033 Uiso 1 1 calc R . .
H16B H -0.1137 0.6995 0.3886 0.033 Uiso 1 1 calc R . .
C17 C -0.0692(6) 0.5643(4) 0.42505(13) 0.0279(13) Uani 1 1 d . . .
H17A H -0.1413 0.5954 0.4458 0.033 Uiso 1 1 calc R . .
H17B H -0.0946 0.4869 0.4224 0.033 Uiso 1 1 calc R . .
C18 C 0.3030(6) 0.7583(4) 0.43983(13) 0.0232(12) Uani 1 1 d . . .
H18 H 0.4032 0.7257 0.4550 0.028 Uiso 1 1 calc R . .
C19 C 0.3345(6) 0.7436(4) 0.39500(13) 0.0248(12) Uani 1 1 d . . .
H19 H 0.4400 0.7837 0.3884 0.030 Uiso 1 1 calc R . .
C20 C 0.3661(6) 0.6213(4) 0.38904(15) 0.0281(13) Uani 1 1 d . . .
H20A H 0.4056 0.6075 0.3615 0.034 Uiso 1 1 calc R . .
H20B H 0.4546 0.5955 0.4090 0.034 Uiso 1 1 calc R . .
C21 C 0.1979(6) 0.5634(4) 0.39500(13) 0.0244(12) Uani 1 1 d . . .
H21 H 0.2174 0.4847 0.3919 0.029 Uiso 1 1 calc R . .
C22 C 0.2891(6) 0.4170(4) 0.61520(13) 0.0277(13) Uani 1 1 d . . .
H22A H 0.3069 0.3682 0.6382 0.042 Uiso 1 1 calc R . .
H22B H 0.1817 0.4559 0.6178 0.042 Uiso 1 1 calc R . .
H22C H 0.3837 0.4682 0.6149 0.042 Uiso 1 1 calc R . .
C23 C 0.2808(7) 0.1852(4) 0.47637(14) 0.0339(14) Uani 1 1 d . . .
H23A H 0.3077 0.1104 0.4831 0.051 Uiso 1 1 calc R . .
H23B H 0.3666 0.2135 0.4586 0.051 Uiso 1 1 calc R . .
H23C H 0.1679 0.1890 0.4626 0.051 Uiso 1 1 calc R . .
O1A O 0.2706(4) 0.3694(2) 0.05388(9) 0.0264(8) Uani 1 1 d . . .
O2A O 0.1333(4) 0.9487(2) -0.08524(8) 0.0214(8) Uani 1 1 d . . .
O3A O 0.1987(4) 1.0589(2) -0.01992(9) 0.0218(8) Uani 1 1 d . . .
O4A O 0.1580(4) 0.5496(3) -0.06672(10) 0.0264(8) Uani 1 1 d . . .
N1A N 0.1701(5) 0.6169(3) -0.00298(11) 0.0175(9) Uani 1 1 d . . .
N2A N 0.2689(5) 0.6975(3) 0.13151(11) 0.0252(10) Uani 1 1 d . . .
H24A H 0.2718 0.7544 0.1497 0.030 Uiso 1 1 calc R . .
C1A C 0.1454(5) 0.7786(4) -0.04954(13) 0.0185(11) Uani 1 1 d . . .
H1A H 0.1246 0.7377 -0.0735 0.022 Uiso 1 1 calc R . .
C2A C 0.1530(5) 0.8901(4) -0.05051(14) 0.0177(11) Uani 1 1 d U . .
C3A C 0.1865(6) 0.9492(4) -0.01493(13) 0.0175(11) Uani 1 1 d . . .
C4A C 0.2073(6) 0.8983(4) 0.02183(14) 0.0211(12) Uani 1 1 d . . .
H4A H 0.2276 0.9387 0.0459 0.025 Uiso 1 1 calc R . .
C5A C 0.1982(6) 0.7867(3) 0.02333(14) 0.0176(11) Uani 1 1 d . . .
C6A C 0.1697(6) 0.7299(4) -0.01183(14) 0.0183(11) Uani 1 1 d . . .
C7A C 0.2029(6) 0.7143(4) 0.05946(13) 0.0194(11) Uani 1 1 d . . .
C8A C 0.2151(6) 0.6012(4) 0.04028(12) 0.0184(11) Uani 1 1 d . . .
H8A H 0.1300 0.5525 0.0524 0.022 Uiso 1 1 calc R . .
C9A C 0.1926(6) 0.5388(4) -0.03038(16) 0.0228(12) Uani 1 1 d . . .
C10A C 0.2578(7) 0.4318(4) -0.01330(15) 0.0285(13) Uani 1 1 d . . .
H10C H 0.3281 0.3980 -0.0339 0.034 Uiso 1 1 calc R . .
H10D H 0.1578 0.3847 -0.0100 0.034 Uiso 1 1 calc R . .
C11A C 0.3629(6) 0.4326(3) 0.02694(14) 0.0218(12) Uani 1 1 d . . .
H11A H 0.4761 0.3983 0.0229 0.026 Uiso 1 1 calc R . .
C12A C 0.3620(7) 0.3415(4) 0.09051(14) 0.0316(13) Uani 1 1 d . . .
H12C H 0.4837 0.3311 0.0849 0.038 Uiso 1 1 calc R . .
H12D H 0.3176 0.2726 0.1005 0.038 Uiso 1 1 calc R . .
C13A C 0.3483(6) 0.4248(4) 0.12281(14) 0.0262(13) Uani 1 1 d . . .
H13A H 0.2992 0.4043 0.1473 0.031 Uiso 1 1 calc R . .
C14A C 0.4006(6) 0.5254(4) 0.11931(14) 0.0246(12) Uani 1 1 d . . .
C15A C 0.3698(7) 0.6078(4) 0.15094(13) 0.0266(12) Uani 1 1 d . . .
H15C H 0.4799 0.6352 0.1625 0.032 Uiso 1 1 calc R . .
H15D H 0.3059 0.5757 0.1730 0.032 Uiso 1 1 calc R . .
C16A C 0.0856(6) 0.6695(4) 0.12303(13) 0.0233(12) Uani 1 1 d . . .
H16C H 0.0141 0.6962 0.1448 0.028 Uiso 1 1 calc R . .
H16D H 0.0706 0.5910 0.1205 0.028 Uiso 1 1 calc R . .
C17A C 0.0397(6) 0.7254(4) 0.08321(13) 0.0228(12) Uani 1 1 d . . .
H17C H 0.0112 0.8017 0.0876 0.027 Uiso 1 1 calc R . .
H17D H -0.0581 0.6898 0.0688 0.027 Uiso 1 1 calc R . .
C18A C 0.3910(6) 0.5475(4) 0.04213(13) 0.0185(11) Uani 1 1 d . . .
H18A H 0.4586 0.5844 0.0213 0.022 Uiso 1 1 calc R . .
C19A C 0.4877(6) 0.5660(4) 0.08270(13) 0.0218(11) Uani 1 1 d . . .
H19A H 0.6018 0.5307 0.0818 0.026 Uiso 1 1 calc R . .
C20A C 0.5147(6) 0.6888(4) 0.08619(14) 0.0253(12) Uani 1 1 d . . .
H20C H 0.5952 0.7056 0.1092 0.030 Uiso 1 1 calc R . .
H20D H 0.5622 0.7172 0.0611 0.030 Uiso 1 1 calc R . .
C21A C 0.3430(6) 0.7381(4) 0.09272(13) 0.0212(11) Uani 1 1 d . . .
H21A H 0.3575 0.8176 0.0949 0.025 Uiso 1 1 calc R . .
C22A C 0.1204(6) 0.8902(4) -0.12233(13) 0.0277(13) Uani 1 1 d . . .
H22D H 0.1051 0.9404 -0.1450 0.042 Uiso 1 1 calc R . .
H22E H 0.0224 0.8416 -0.1220 0.042 Uiso 1 1 calc R . .
H22F H 0.2248 0.8486 -0.1254 0.042 Uiso 1 1 calc R . .
C23A C 0.2360(7) 1.1201(4) 0.01628(13) 0.0260(12) Uani 1 1 d . . .
H23D H 0.2419 1.1964 0.0095 0.039 Uiso 1 1 calc R . .
H23E H 0.3456 1.0969 0.0287 0.039 Uiso 1 1 calc R . .
H23F H 0.1458 1.1086 0.0354 0.039 Uiso 1 1 calc R . .
O5 O -0.0304(5) 0.4533(3) 0.30572(10) 0.0343(9) Uani 1 1 d . . .
O6 O -0.3055(5) 0.4853(3) 0.31676(10) 0.0410(10) Uani 1 1 d . . .
O8 O -0.2697(5) 0.2057(3) 0.21236(11) 0.0496(11) Uani 1 1 d . B .
O9 O 0.3875(4) 0.0168(3) 0.10227(10) 0.0306(9) Uani 1 1 d . . .
O10 O 0.5614(4) 0.1261(3) 0.13382(10) 0.0344(9) Uani 1 1 d . . .
N3 N -0.1031(5) 0.3348(3) 0.24045(11) 0.0232(10) Uani 1 1 d . B .
H3 H 0.0015 0.3588 0.2448 0.028 Uiso 1 1 calc R . .
N4 N 0.4205(6) 0.0850(3) 0.12862(12) 0.0254(10) Uani 1 1 d . B .
C24 C -0.1868(7) 0.4475(4) 0.29666(15) 0.0275(12) Uani 1 1 d . B .
C25 C -0.2439(6) 0.3912(4) 0.25795(14) 0.0268(12) Uani 1 1 d D . .
H25 H -0.3227 0.3334 0.2666 0.032 Uiso 1 1 calc R A 1
C26 C -0.3470(14) 0.4534(10) 0.2246(4) 0.032(3) Uani 0.50 1 d PDU B 1
H26A H -0.4029 0.4016 0.2057 0.038 Uiso 0.50 1 calc PR B 1
H26B H -0.4374 0.4955 0.2372 0.038 Uiso 0.50 1 calc PR B 1
O7 O -0.2417(11) 0.5241(6) 0.2026(2) 0.0323(18) Uani 0.50 1 d PDU B 1
H7 H -0.1800 0.5753 0.2084 0.049 Uiso 0.50 1 d P C 1
C261 C -0.3047(13) 0.4815(10) 0.2288(5) 0.033(3) Uani 0.50 1 d PDU B 2
H261 H -0.3420 0.4496 0.2024 0.040 Uiso 0.50 1 calc PR B 2
H262 H -0.4040 0.5181 0.2399 0.040 Uiso 0.50 1 calc PR B 2
O71 O -0.1735(10) 0.5585(6) 0.2225(2) 0.0359(19) Uani 0.50 1 d PDU B 2
H71 H -0.0803 0.5409 0.2343 0.054 Uiso 0.50 1 d P D 2
C27 C -0.1294(7) 0.2465(4) 0.21766(14) 0.0289(13) Uani 1 1 d . . .
C28 C 0.0239(7) 0.2000(4) 0.19791(14) 0.0249(12) Uani 1 1 d . B .
C29 C -0.0125(6) 0.1317(4) 0.16491(13) 0.0231(12) Uani 1 1 d . . .
H29 H -0.1274 0.1138 0.1575 0.028 Uiso 1 1 calc R B .
C30 C 0.1185(6) 0.0908(4) 0.14329(14) 0.0248(12) Uani 1 1 d . B .
H30 H 0.0956 0.0433 0.1213 0.030 Uiso 1 1 calc R . .
C31 C 0.2822(6) 0.1199(4) 0.15414(13) 0.0191(11) Uani 1 1 d . . .
C32 C 0.3250(6) 0.1841(4) 0.18758(13) 0.0222(12) Uani 1 1 d . B .
H32 H 0.4405 0.2001 0.1950 0.027 Uiso 1 1 calc R . .
C33 C 0.1914(6) 0.2239(4) 0.20967(14) 0.0240(12) Uani 1 1 d . . .
H33 H 0.2154 0.2673 0.2328 0.029 Uiso 1 1 calc R B .
O5A O 0.2330(4) 0.8550(3) 0.18103(9) 0.0291(9) Uani 1 1 d . . .
O6A O 0.5089(4) 0.9027(3) 0.18198(9) 0.0329(9) Uani 1 1 d . . .
O7A O 0.4049(5) 0.7432(3) 0.25857(11) 0.0447(10) Uani 1 1 d . . .
H7A H 0.3495 0.6812 0.2569 0.067 Uiso 1 1 d . . .
O8A O 0.3881(4) 1.0376(3) 0.31306(10) 0.0317(9) Uani 1 1 d . . .
O9A O 1.1256(5) 1.2921(3) 0.37712(11) 0.0588(13) Uani 1 1 d . . .
O10A O 1.2368(5) 1.2570(3) 0.31940(11) 0.0407(10) Uani 1 1 d . . .
N3A N 0.5077(5) 0.9781(3) 0.25675(11) 0.0262(10) Uani 1 1 d . . .
H3A H 0.6003 0.9735 0.2428 0.031 Uiso 1 1 calc R . .
N4A N 1.1213(6) 1.2500(4) 0.34366(15) 0.0391(12) Uani 1 1 d . . .
C24A C 0.3687(7) 0.8943(4) 0.19755(15) 0.0256(12) Uani 1 1 d . . .
C25A C 0.3498(6) 0.9283(4) 0.24102(14) 0.0254(12) Uani 1 1 d . . .
H25A H 0.2574 0.9834 0.2414 0.030 Uiso 1 1 calc R . .
C26A C 0.2962(7) 0.8341(4) 0.26628(15) 0.0319(13) Uani 1 1 d . . .
H26C H 0.3058 0.8531 0.2953 0.038 Uiso 1 1 calc R . .
H26D H 0.1758 0.8155 0.2593 0.038 Uiso 1 1 calc R . .
C27A C 0.5136(7) 1.0307(4) 0.29207(15) 0.0236(12) Uani 1 1 d . . .
C28A C 0.6783(6) 1.0835(4) 0.30513(14) 0.0243(12) Uani 1 1 d . . .
C29A C 0.6720(7) 1.1626(4) 0.33494(14) 0.0276(13) Uani 1 1 d . . .
H29A H 0.5660 1.1804 0.3460 0.033 Uiso 1 1 calc R . .
C30A C 0.8172(7) 1.2144(4) 0.34831(15) 0.0309(13) Uani 1 1 d . . .
H30A H 0.8138 1.2673 0.3689 0.037 Uiso 1 1 calc R . .
C31A C 0.9680(7) 1.1885(4) 0.33134(15) 0.0299(13) Uani 1 1 d . . .
C32A C 0.9811(7) 1.1113(4) 0.30257(15) 0.0284(12) Uani 1 1 d . . .
H32A H 1.0882 1.0945 0.2919 0.034 Uiso 1 1 calc R . .
C33A C 0.8341(7) 1.0579(4) 0.28917(15) 0.0315(13) Uani 1 1 d . . .
H33A H 0.8399 1.0038 0.2691 0.038 Uiso 1 1 calc R . .
O1W O -0.4473(7) 0.4073(5) 0.39639(17) 0.114(2) Uani 1 1 d . . .
H11W H -0.3904 0.3590 0.4113 0.171 Uiso 1 1 d . . .
H12W H -0.4057 0.4287 0.3747 0.171 Uiso 1 1 d . . .
O2W O 0.3524(4) 0.4724(3) 0.30332(10) 0.0374(9) Uani 1 1 d . . .
H21W H 0.4611 0.4732 0.3017 0.056 Uiso 1 1 d . . .
H22W H 0.3204 0.4076 0.3059 0.056 Uiso 1 1 d . . .
O3W O 0.1958(4) 0.5720(3) 0.23755(10) 0.0434(10) Uani 1 1 d . . .
H31W H 0.1059 0.5976 0.2476 0.065 Uiso 1 1 d . . .
H32W H 0.2385 0.5256 0.2543 0.065 Uiso 1 1 d . . .
O4W O -0.0923(4) 0.8857(3) 0.20700(10) 0.0365(9) Uani 1 1 d . . .
H41W H 0.0167 0.8842 0.2049 0.055 Uiso 1 1 d . . .
H42W H -0.1460 0.8756 0.1841 0.055 Uiso 1 1 d . . .
O5W O 0.7545(4) 0.8913(2) 0.12534(10) 0.0304(9) Uani 1 1 d . . .
H51W H 0.6515 0.8995 0.1328 0.046 Uiso 1 1 d . . .
H52W H 0.7763 0.9437 0.1093 0.046 Uiso 1 1 d . . .
O6W O -0.3356(9) 0.7175(5) 0.30850(18) 0.0357(19) Uani 0.50 1 d P E 1
H61W H -0.3254 0.6450 0.3113 0.054 Uiso 0.50 1 d P F 1
H62W H -0.4319 0.7377 0.2978 0.054 Uiso 0.50 1 d P G 1
O7W O -0.1165(9) 0.6945(6) 0.2451(2) 0.0347(18) Uani 0.50 1 d P H 1
H71W H -0.1812 0.7014 0.2642 0.052 Uiso 0.50 1 d P I 1
H72W H -0.1071 0.7568 0.2325 0.052 Uiso 0.50 1 d P J 1
O61W O -0.2209(10) 0.7404(6) 0.2633(2) 0.042(2) Uani 0.50 1 d P K 2
H63W H -0.3487 0.7212 0.2702 0.063 Uiso 0.50 1 d P L 2
H64W H -0.1821 0.7831 0.2460 0.063 Uiso 0.50 1 d P M 2

loop_
_atom_site_aniso_label
_atom_site_aniso_U_11
_atom_site_aniso_U_22
_atom_site_aniso_U_33
_atom_site_aniso_U_23
_atom_site_aniso_U_13
_atom_site_aniso_U_12
O1 0.033(2) 0.0207(19) 0.022(2) 0.0027(15) 0.0026(16) 0.0017(17)
O2 0.036(2) 0.026(2) 0.024(2) 0.0027(16) 0.0005(16) 0.0004(17)
O3 0.044(2) 0.0197(19) 0.027(2) 0.0021(17) 0.0001(17) 0.0028(18)
O4 0.057(3) 0.025(2) 0.022(2) -0.0054(17) -0.0007(18) -0.0050(19)
N1 0.030(3) 0.021(2) 0.019(2) -0.0033(19) 0.0007(19) -0.002(2)
N2 0.039(3) 0.018(2) 0.023(2) -0.0028(19) -0.002(2) 0.000(2)
C1 0.017(3) 0.024(3) 0.022(3) -0.001(2) 0.003(2) -0.001(2)
C2 0.023(3) 0.029(3) 0.016(3) 0.004(2) 0.000(2) 0.002(2)
C3 0.023(3) 0.015(3) 0.032(3) 0.002(2) 0.002(2) -0.001(2)
C4 0.031(3) 0.019(3) 0.034(3) -0.003(2) 0.008(3) -0.005(2)
C5 0.025(3) 0.023(3) 0.022(3) -0.001(2) -0.001(2) -0.001(2)
C6 0.027(3) 0.013(3) 0.024(3) 0.000(2) 0.005(2) -0.002(2)
C7 0.033(3) 0.014(3) 0.019(3) -0.001(2) 0.004(2) -0.006(2)
C8 0.028(3) 0.019(3) 0.021(3) 0.000(2) 0.004(2) 0.005(2)
C9 0.028(3) 0.026(3) 0.023(3) -0.006(3) 0.008(2) 0.001(3)
C10 0.030(3) 0.025(3) 0.027(3) 0.001(2) 0.004(2) -0.008(2)
C11 0.026(3) 0.023(3) 0.029(3) -0.004(2) 0.001(2) 0.000(2)
C12 0.035(3) 0.020(3) 0.031(3) 0.001(3) 0.003(3) 0.000(3)
C13 0.037(3) 0.022(3) 0.017(3) 0.002(2) 0.004(2) 0.002(3)
C14 0.027(3) 0.021(3) 0.023(3) 0.003(2) 0.008(2) -0.004(2)
C15 0.034(3) 0.021(3) 0.021(3) 0.004(2) 0.006(2) -0.003(2)
C16 0.030(3) 0.026(3) 0.026(3) -0.003(2) 0.003(2) -0.005(3)
C17 0.042(4) 0.019(3) 0.022(3) 0.003(2) 0.000(3) -0.003(3)
C18 0.024(3) 0.018(3) 0.028(3) -0.001(2) 0.005(2) 0.003(2)
C19 0.025(3) 0.023(3) 0.027(3) -0.002(2) 0.001(2) -0.004(2)
C20 0.034(3) 0.018(3) 0.033(3) -0.007(2) 0.006(3) 0.002(3)
C21 0.033(3) 0.017(3) 0.023(3) 0.001(2) -0.002(2) 0.002(2)
C22 0.032(3) 0.029(3) 0.022(3) 0.004(2) 0.000(2) 0.001(3)
C23 0.048(4) 0.018(3) 0.035(3) -0.007(3) 0.003(3) 0.002(3)
O1A 0.032(2) 0.020(2) 0.028(2) 0.0001(16) -0.0005(17) -0.0053(16)
O2A 0.027(2) 0.0166(18) 0.0209(19) 0.0018(15) 0.0024(15) -0.0004(16)
O3A 0.029(2) 0.0122(18) 0.0245(19) -0.0049(15) -0.0009(16) -0.0012(16)
O4A 0.035(2) 0.0211(19) 0.022(2) -0.0028(15) -0.0016(17) 0.0038(17)
N1A 0.017(2) 0.009(2) 0.026(2) -0.0002(18) 0.0036(18) 0.0039(18)
N2A 0.030(3) 0.020(2) 0.025(2) -0.0007(19) 0.002(2) 0.000(2)
C1A 0.014(3) 0.019(3) 0.022(3) -0.003(2) -0.002(2) 0.003(2)
C2A 0.010(3) 0.016(3) 0.027(3) 0.003(2) 0.005(2) 0.002(2)
C3A 0.015(3) 0.013(3) 0.024(3) -0.001(2) 0.000(2) -0.004(2)
C4A 0.024(3) 0.021(3) 0.018(3) -0.003(2) -0.001(2) 0.004(2)
C5A 0.020(3) 0.010(3) 0.022(3) 0.000(2) -0.004(2) 0.003(2)
C6A 0.012(3) 0.015(3) 0.028(3) 0.001(2) 0.004(2) 0.002(2)
C7A 0.017(3) 0.021(3) 0.021(3) -0.004(2) 0.003(2) 0.003(2)
C8A 0.019(3) 0.015(3) 0.021(3) 0.000(2) 0.002(2) 0.001(2)
C9A 0.017(3) 0.016(3) 0.035(3) -0.003(2) 0.003(2) -0.004(2)
C10A 0.036(3) 0.015(3) 0.034(3) -0.008(2) -0.002(3) 0.008(2)
C11A 0.023(3) 0.015(3) 0.028(3) -0.002(2) 0.003(2) 0.004(2)
C12A 0.038(4) 0.022(3) 0.034(3) 0.009(3) 0.000(3) -0.002(3)
C13A 0.034(3) 0.024(3) 0.021(3) 0.004(2) 0.005(2) 0.003(3)
C14A 0.021(3) 0.023(3) 0.030(3) 0.000(2) -0.003(2) 0.000(2)
C15A 0.037(3) 0.024(3) 0.019(3) 0.005(2) 0.003(2) 0.001(3)
C16A 0.019(3) 0.022(3) 0.030(3) -0.001(2) 0.002(2) 0.002(2)
C17A 0.027(3) 0.020(3) 0.022(3) -0.004(2) 0.003(2) 0.002(2)
C18A 0.021(3) 0.014(3) 0.021(3) 0.001(2) 0.003(2) -0.001(2)
C19A 0.021(3) 0.016(3) 0.027(3) 0.000(2) -0.002(2) 0.003(2)
C20A 0.032(3) 0.017(3) 0.027(3) -0.002(2) -0.002(2) -0.002(2)
C21A 0.026(3) 0.015(3) 0.023(3) 0.004(2) 0.010(2) -0.002(2)
C22A 0.036(3) 0.020(3) 0.027(3) 0.002(2) 0.005(3) 0.002(3)
C23A 0.035(3) 0.015(3) 0.027(3) -0.004(2) -0.002(2) -0.002(2)
O5 0.026(2) 0.031(2) 0.046(2) -0.0180(18) 0.0009(18) 0.0009(18)
O6 0.032(2) 0.040(2) 0.051(2) -0.026(2) 0.0056(19) -0.0042(19)
O8 0.028(2) 0.060(3) 0.060(3) -0.034(2) -0.003(2) -0.001(2)
O9 0.033(2) 0.029(2) 0.030(2) -0.0058(17) -0.0025(17) 0.0029(17)
O10 0.019(2) 0.038(2) 0.046(2) -0.0067(18) -0.0008(18) 0.0041(19)
N3 0.023(3) 0.019(2) 0.028(2) -0.0054(19) 0.0003(19) -0.0002(19)
N4 0.034(3) 0.019(2) 0.022(2) -0.003(2) -0.007(2) 0.011(2)
C24 0.024(3) 0.024(3) 0.035(3) -0.006(3) 0.006(3) -0.001(3)
C25 0.027(3) 0.025(3) 0.028(3) 0.001(2) 0.003(2) 0.005(2)
C26 0.041(6) 0.016(6) 0.039(6) 0.000(5) 0.007(5) -0.002(5)
O7 0.038(5) 0.025(4) 0.034(5) -0.001(3) -0.002(3) -0.005(3)
C261 0.036(6) 0.024(6) 0.039(5) 0.003(5) 0.004(5) 0.003(5)
O71 0.028(5) 0.037(5) 0.042(5) 0.015(4) 0.002(4) 0.000(4)
C27 0.032(4) 0.026(3) 0.029(3) -0.003(3) -0.003(3) 0.000(3)
C28 0.035(3) 0.020(3) 0.020(3) 0.001(2) 0.002(2) 0.005(3)
C29 0.028(3) 0.017(3) 0.025(3) 0.001(2) 0.000(2) -0.001(2)
C30 0.030(3) 0.014(3) 0.030(3) -0.003(2) -0.006(3) 0.003(2)
C31 0.023(3) 0.015(3) 0.019(3) 0.004(2) -0.002(2) 0.006(2)
C32 0.025(3) 0.021(3) 0.020(3) 0.004(2) -0.004(2) -0.002(2)
C33 0.029(3) 0.021(3) 0.022(3) -0.003(2) -0.001(2) 0.002(2)
O5A 0.035(2) 0.026(2) 0.027(2) -0.0055(16) 0.0056(17) -0.0010(17)
O6A 0.033(2) 0.037(2) 0.030(2) 0.0021(17) 0.0105(19) 0.0037(19)
O7A 0.057(3) 0.014(2) 0.064(3) 0.0105(19) 0.013(2) 0.002(2)
O8A 0.033(2) 0.031(2) 0.032(2) -0.0057(17) 0.0094(18) -0.0004(18)
O9A 0.073(3) 0.072(3) 0.031(2) -0.006(2) -0.009(2) -0.034(3)
O10A 0.035(2) 0.025(2) 0.063(3) 0.000(2) 0.007(2) -0.0009(19)
N3A 0.021(2) 0.029(3) 0.028(2) -0.002(2) 0.0035(19) 0.001(2)
N4A 0.043(3) 0.036(3) 0.038(3) 0.003(3) -0.007(3) -0.005(3)
C24A 0.036(4) 0.019(3) 0.022(3) 0.003(2) 0.000(3) 0.008(3)
C25A 0.020(3) 0.024(3) 0.033(3) 0.000(2) 0.006(2) 0.002(2)
C26A 0.037(4) 0.022(3) 0.037(3) -0.001(3) 0.011(3) -0.002(3)
C27A 0.030(3) 0.014(3) 0.027(3) 0.007(2) -0.001(3) 0.006(2)
C28A 0.028(3) 0.022(3) 0.023(3) 0.007(2) 0.005(2) -0.001(2)
C29A 0.030(3) 0.024(3) 0.028(3) 0.003(2) 0.004(3) 0.000(3)
C30A 0.043(4) 0.023(3) 0.026(3) -0.003(2) -0.001(3) -0.003(3)
C31A 0.031(3) 0.023(3) 0.035(3) 0.015(3) -0.005(3) -0.008(3)
C32A 0.027(3) 0.022(3) 0.037(3) 0.005(3) 0.002(3) 0.003(3)
C33A 0.031(3) 0.025(3) 0.039(3) 0.003(3) -0.001(3) 0.001(3)
O1W 0.114(5) 0.106(5) 0.123(5) 0.030(4) 0.016(4) 0.019(4)
O2W 0.030(2) 0.031(2) 0.051(2) 0.0047(18) 0.0021(18) -0.0059(18)
O3W 0.041(2) 0.050(3) 0.040(2) 0.0059(19) 0.0135(18) 0.009(2)
O4W 0.034(2) 0.028(2) 0.047(2) 0.0063(18) -0.0071(18) -0.0007(18)
O5W 0.031(2) 0.0202(19) 0.041(2) 0.0044(17) 0.0063(17) -0.0007(17)
O6W 0.049(5) 0.030(5) 0.026(4) 0.003(3) -0.007(4) 0.009(4)
O7W 0.032(5) 0.038(5) 0.035(4) -0.004(4) 0.005(4) 0.007(4)
O61W 0.041(5) 0.029(5) 0.056(5) 0.006(4) -0.001(4) -0.002(4)

loop_
_atom_type_symbol
_atom_type_description
_atom_type_scat_dispersion_real
_atom_type_scat_dispersion_imag
_atom_type_scat_source
C C 0.0033 0.0000 'International Tables Vol C Tables 4.2.6.8 and 6.1.1.4'
H H 0.0000 0.0000 'International Tables Vol C Tables 4.2.6.8 and 6.1.1.4'
N N 0.0061 0.0000 'International Tables Vol C Tables 4.2.6.8 and 6.1.1.4'
O O 0.0106 0.0000 'International Tables Vol C Tables 4.2.6.8 and 6.1.1.4'

loop_
_geom_angle_atom_site_label_1
_geom_angle_atom_site_label_2
_geom_angle_atom_site_label_3
_geom_angle
C11 O1 C12 114.8(4)
C2 O2 C22 116.6(4)
C3 O3 C23 116.2(4)
C9 N1 C6 125.0(4)
C9 N1 C8 119.5(4)
C6 N1 C8 109.4(3)
C15 N2 C16 111.6(4)
C15 N2 C21 113.3(4)
C16 N2 C21 107.4(3)
C15 N2 H24 108.2
C16 N2 H24 108.2
C21 N2 H24 108.2
C6 C1 C2 117.0(4)
C6 C1 H1 121.5
C2 C1 H1 121.5
O2 C2 C1 122.5(4)
O2 C2 C3 116.4(4)
C1 C2 C3 121.0(4)
O3 C3 C4 123.7(4)
O3 C3 C2 114.8(4)
C4 C3 C2 121.4(4)
C3 C4 C5 117.6(5)
C3 C4 H4 121.2
C5 C4 H4 121.2
C6 C5 C4 120.2(5)
C6 C5 C7 111.3(4)
C4 C5 C7 127.9(4)
C5 C6 C1 122.6(4)
C5 C6 N1 109.5(4)
C1 C6 N1 127.9(4)
C5 C7 C17 112.8(4)
C5 C7 C21 116.5(4)
C17 C7 C21 101.7(4)
C5 C7 C8 101.8(4)
C17 C7 C8 110.6(4)
C21 C7 C8 113.8(4)
N1 C8 C18 106.8(4)
N1 C8 C7 104.5(3)
C18 C8 C7 117.6(4)
N1 C8 H8 109.2
C18 C8 H8 109.2
C7 C8 H8 109.2
O4 C9 N1 122.7(5)
O4 C9 C10 121.5(4)
N1 C9 C10 115.9(4)
C9 C10 C11 118.3(4)
C9 C10 H10A 107.7
C11 C10 H10A 107.7
C9 C10 H10B 107.7
C11 C10 H10B 107.7
H10A C10 H10B 107.1
O1 C11 C18 114.9(4)
O1 C11 C10 105.7(4)
C18 C11 C10 109.3(4)
O1 C11 H11 108.9
C18 C11 H11 108.9
C10 C11 H11 108.9
O1 C12 C13 112.5(4)
O1 C12 H12A 109.1
C13 C12 H12A 109.1
O1 C12 H12B 109.1
C13 C12 H12B 109.1
H12A C12 H12B 107.8
C14 C13 C12 121.6(5)
C14 C13 H13 119.2
C12 C13 H13 119.2
C13 C14 C19 123.3(4)
C13 C14 C15 120.7(4)
C19 C14 C15 116.0(4)
N2 C15 C14 109.6(3)
N2 C15 H15A 109.8
C14 C15 H15A 109.8
N2 C15 H15B 109.8
C14 C15 H15B 109.8
H15A C15 H15B 108.2
N2 C16 C17 103.3(4)
N2 C16 H16A 111.1
C17 C16 H16A 111.1
N2 C16 H16B 111.1
C17 C16 H16B 111.1
H16A C16 H16B 109.1
C7 C17 C16 103.9(4)
C7 C17 H17A 111.0
C16 C17 H17A 111.0
C7 C17 H17B 111.0
C16 C17 H17B 111.0
H17A C17 H17B 109.0
C8 C18 C19 112.8(4)
C8 C18 C11 107.7(4)
C19 C18 C11 116.9(4)
C8 C18 H18 106.2
C19 C18 H18 106.2
C11 C18 H18 106.2
C14 C19 C18 115.4(4)
C14 C19 C20 108.8(4)
C18 C19 C20 105.9(4)
C14 C19 H19 108.9
C18 C19 H19 108.9
C20 C19 H19 108.9
C21 C20 C19 107.6(4)
C21 C20 H20A 110.2
C19 C20 H20A 110.2
C21 C20 H20B 110.2
C19 C20 H20B 110.2
H20A C20 H20B 108.5
C20 C21 N2 110.7(4)
C20 C21 C7 115.6(4)
N2 C21 C7 105.3(4)
C20 C21 H21 108.3
N2 C21 H21 108.3
C7 C21 H21 108.3
O2 C22 H22A 109.5
O2 C22 H22B 109.5
H22A C22 H22B 109.5
O2 C22 H22C 109.5
H22A C22 H22C 109.5
H22B C22 H22C 109.5
O3 C23 H23A 109.5
O3 C23 H23B 109.5
H23A C23 H23B 109.5
O3 C23 H23C 109.5
H23A C23 H23C 109.5
H23B C23 H23C 109.5
C11A O1A C12A 114.9(4)
C2A O2A C22A 116.8(3)
C3A O3A C23A 116.0(3)
C9A N1A C6A 124.8(4)
C9A N1A C8A 121.7(4)
C6A N1A C8A 109.0(4)
C16A N2A C15A 113.0(4)
C16A N2A C21A 108.7(3)
C15A N2A C21A 113.3(4)
C16A N2A H24A 107.1
C15A N2A H24A 107.1
C21A N2A H24A 107.1
C2A C1A C6A 116.9(4)
C2A C1A H1A 121.6
C6A C1A H1A 121.6
O2A C2A C1A 123.4(4)
O2A C2A C3A 115.8(4)
C1A C2A C3A 120.8(4)
C4A C3A O3A 123.8(4)
C4A C3A C2A 120.7(4)
O3A C3A C2A 115.5(4)
C3A C4A C5A 119.2(4)
C3A C4A H4A 120.4
C5A C4A H4A 120.4
C6A C5A C4A 119.5(4)
C6A C5A C7A 111.2(4)
C4A C5A C7A 129.1(4)
C5A C6A C1A 122.9(4)
C5A C6A N1A 109.6(4)
C1A C6A N1A 127.5(4)
C5A C7A C17A 111.2(4)
C5A C7A C21A 116.3(4)
C17A C7A C21A 101.6(3)
C5A C7A C8A 102.8(3)
C17A C7A C8A 111.0(4)
C21A C7A C8A 114.2(4)
N1A C8A C18A 105.8(3)
N1A C8A C7A 105.1(3)
C18A C8A C7A 116.9(4)
N1A C8A H8A 109.6
C18A C8A H8A 109.6
C7A C8A H8A 109.6
O4A C9A N1A 123.3(5)
O4A C9A C10A 120.9(4)
N1A C9A C10A 115.8(4)
C9A C10A C11A 118.2(4)
C9A C10A H10C 107.8
C11A C10A H10C 107.8
C9A C10A H10D 107.8
C11A C10A H10D 107.8
H10C C10A H10D 107.1
O1A C11A C18A 112.7(4)
O1A C11A C10A 105.8(4)
C18A C11A C10A 110.8(4)
O1A C11A H11A 109.2
C18A C11A H11A 109.2
C10A C11A H11A 109.2
O1A C12A C13A 112.9(4)
O1A C12A H12C 109.0
C13A C12A H12C 109.0
O1A C12A H12D 109.0
C13A C12A H12D 109.0
H12C C12A H12D 107.8
C14A C13A C12A 124.1(5)
C14A C13A H13A 117.9
C12A C13A H13A 117.9
C13A C14A C15A 121.9(4)
C13A C14A C19A 122.8(4)
C15A C14A C19A 115.2(4)
C14A C15A N2A 108.2(4)
C14A C15A H15C 110.1
N2A C15A H15C 110.1
C14A C15A H15D 110.1
N2A C15A H15D 110.1
H15C C15A H15D 108.4
N2A C16A C17A 104.1(4)
N2A C16A H16C 110.9
C17A C16A H16C 110.9
N2A C16A H16D 110.9
C17A C16A H16D 110.9
H16C C16A H16D 108.9
C16A C17A C7A 103.4(4)
C16A C17A H17C 111.1
C7A C17A H17C 111.1
C16A C17A H17D 111.1
C7A C17A H17D 111.1
H17C C17A H17D 109.0
C19A C18A C11A 119.1(4)
C19A C18A C8A 112.3(4)
C11A C18A C8A 106.3(4)
C19A C18A H18A 106.1
C11A C18A H18A 106.1
C8A C18A H18A 106.1
C14A C19A C18A 115.5(4)
C14A C19A C20A 109.7(4)
C18A C19A C20A 106.0(4)
C14A C19A H19A 108.5
C18A C19A H19A 108.5
C20A C19A H19A 108.5
C21A C20A C19A 107.1(4)
C21A C20A H20C 110.3
C19A C20A H20C 110.3
C21A C20A H20D 110.3
C19A C20A H20D 110.3
H20C C20A H20D 108.6
C20A C21A N2A 111.4(4)
C20A C21A C7A 115.5(4)
N2A C21A C7A 104.5(4)
C20A C21A H21A 108.4
N2A C21A H21A 108.4
C7A C21A H21A 108.4
O2A C22A H22D 109.5
O2A C22A H22E 109.5
H22D C22A H22E 109.5
O2A C22A H22F 109.5
H22D C22A H22F 109.5
H22E C22A H22F 109.5
O3A C23A H23D 109.5
O3A C23A H23E 109.5
H23D C23A H23E 109.5
O3A C23A H23F 109.5
H23D C23A H23F 109.5
H23E C23A H23F 109.5
C27 N3 C25 121.3(4)
C27 N3 H3 119.3
C25 N3 H3 119.3
O10 N4 O9 123.1(4)
O10 N4 C31 118.7(4)
O9 N4 C31 118.2(4)
O5 C24 O6 126.3(5)
O5 C24 C25 118.7(5)
O6 C24 C25 115.0(5)
N3 C25 C24 111.2(4)
N3 C25 C261 108.8(7)
C24 C25 C261 105.3(7)
N3 C25 C26 110.0(7)
C24 C25 C26 119.8(7)
C261 C25 C26 18.5(6)
N3 C25 H25 104.8
C24 C25 H25 104.8
C261 C25 H25 121.8
C26 C25 H25 104.8
O7 C26 C25 112.2(7)
O7 C26 H26A 109.2
C25 C26 H26A 109.2
O7 C26 H26B 109.2
C25 C26 H26B 109.2
H26A C26 H26B 107.9
C26 O7 H7 135.1
O71 C261 C25 112.1(7)
O71 C261 H261 109.2
C25 C261 H261 109.2
O71 C261 H262 109.2
C25 C261 H262 109.2
H261 C261 H262 107.9
C261 O71 H7 111.4
C261 O71 H71 111.8
H7 O71 H71 125.5
O8 C27 N3 122.5(5)
O8 C27 C28 120.6(5)
N3 C27 C28 116.9(5)
C33 C28 C29 120.4(5)
C33 C28 C27 124.0(4)
C29 C28 C27 115.6(5)
C30 C29 C28 119.9(5)
C30 C29 H29 120.0
C28 C29 H29 120.0
C31 C30 C29 118.7(4)
C31 C30 H30 120.7
C29 C30 H30 120.7
C30 C31 C32 123.4(4)
C30 C31 N4 118.6(4)
C32 C31 N4 117.9(4)
C31 C32 C33 117.4(5)
C31 C32 H32 121.3
C33 C32 H32 121.3
C28 C33 C32 120.1(4)
C28 C33 H33 119.9
C32 C33 H33 119.9
C26A O7A H7A 113.7
C27A N3A C25A 121.0(4)
C27A N3A H3A 119.5
C25A N3A H3A 119.5
O9A N4A O10A 124.3(5)
O9A N4A C31A 117.6(5)
O10A N4A C31A 118.1(5)
O6A C24A O5A 126.5(5)
O6A C24A C25A 119.9(5)
O5A C24A C25A 113.6(5)
N3A C25A C26A 112.7(4)
N3A C25A C24A 109.9(4)
C26A C25A C24A 110.4(4)
N3A C25A H25A 107.9
C26A C25A H25A 107.9
C24A C25A H25A 107.9
O7A C26A C25A 109.3(4)
O7A C26A H26C 109.8
C25A C26A H26C 109.8
O7A C26A H26D 109.8
C25A C26A H26D 109.8
H26C C26A H26D 108.3
O8A C27A N3A 121.9(5)
O8A C27A C28A 120.5(4)
N3A C27A C28A 117.6(5)
C33A C28A C29A 119.3(5)
C33A C28A C27A 123.5(5)
C29A C28A C27A 117.2(5)
C30A C29A C28A 120.5(5)
C30A C29A H29A 119.8
C28A C29A H29A 119.8
C29A C30A C31A 118.6(5)
C29A C30A H30A 120.7
C31A C30A H30A 120.7
C32A C31A C30A 123.2(5)
C32A C31A N4A 118.5(5)
C30A C31A N4A 118.3(5)
C31A C32A C33A 118.4(5)
C31A C32A H32A 120.8
C33A C32A H32A 120.8
C32A C33A C28A 120.1(5)
C32A C33A H33A 120.0
C28A C33A H33A 120.0
H11W O1W H12W 118.9
H21W O2W H22W 108.3
H31W O3W H32W 107.9
H41W O4W H42W 111.9
H51W O5W H52W 107.5
H61W O6W H62W 113.9
H61W O6W H63W 98.1
H62W O6W H63W 62.9
H71W O7W H72W 109.5
H71W O7W H64W 67.5
H72W O7W H64W 42.4
H71W O61W H72W 78.6
H71W O61W H63W 108.1
H72W O61W H63W 145.7
H71W O61W H64W 110.8
H72W O61W H64W 32.5
H63W O61W H64W 130.9

loop_
_geom_bond_atom_site_label_1
_geom_bond_atom_site_label_2
_geom_bond_distance
O1 C11 1.418(5)
O1 C12 1.428(5)
O2 C2 1.367(5)
O2 C22 1.425(5)
O3 C3 1.378(6)
O3 C23 1.424(5)
O4 C9 1.227(5)
N1 C9 1.361(6)
N1 C6 1.426(6)
N1 C8 1.477(5)
N2 C15 1.502(6)
N2 C16 1.509(6)
N2 C21 1.525(6)
N2 H24 0.9300
C1 C6 1.389(6)
C1 C2 1.392(6)
C1 H1 0.9500
C2 C3 1.392(6)
C3 C4 1.383(6)
C4 C5 1.407(6)
C4 H4 0.9500
C5 C6 1.372(6)
C5 C7 1.500(6)
C7 C17 1.512(7)
C7 C21 1.532(6)
C7 C8 1.563(6)
C8 C18 1.513(6)
C8 H8 1.0000
C9 C10 1.511(7)
C10 C11 1.538(6)
C10 H10A 0.9900
C10 H10B 0.9900
C11 C18 1.532(6)
C11 H11 1.0000
C12 C13 1.512(6)
C12 H12A 0.9900
C12 H12B 0.9900
C13 C14 1.322(6)
C13 H13 0.9500
C14 C19 1.503(6)
C14 C15 1.511(6)
C15 H15A 0.9900
C15 H15B 0.9900
C16 C17 1.523(6)
C16 H16A 0.9900
C16 H16B 0.9900
C17 H17A 0.9900
C17 H17B 0.9900
C18 C19 1.527(6)
C18 H18 1.0000
C19 C20 1.560(6)
C19 H19 1.0000
C20 C21 1.526(6)
C20 H20A 0.9900
C20 H20B 0.9900
C21 H21 1.0000
C22 H22A 0.9800
C22 H22B 0.9800
C22 H22C 0.9800
C23 H23A 0.9800
C23 H23B 0.9800
C23 H23C 0.9800
O1A C11A 1.414(5)
O1A C12A 1.424(5)
O2A C2A 1.366(5)
O2A C22A 1.428(5)
O3A C3A 1.383(5)
O3A C23A 1.440(5)
O4A C9A 1.229(5)
N1A C9A 1.349(6)
N1A C6A 1.439(6)
N1A C8A 1.473(5)
N2A C16A 1.495(6)
N2A C15A 1.500(6)
N2A C21A 1.520(5)
N2A H24A 0.9300
C1A C2A 1.393(6)
C1A C6A 1.394(6)
C1A H1A 0.9500
C2A C3A 1.404(6)
C3A C4A 1.375(6)
C4A C5A 1.395(6)
C4A H4A 0.9500
C5A C6A 1.373(6)
C5A C7A 1.498(6)
C7A C17A 1.539(6)
C7A C21A 1.550(6)
C7A C8A 1.552(6)
C8A C18A 1.533(6)
C8A H8A 1.0000
C9A C10A 1.529(7)
C10A C11A 1.536(6)
C10A H10C 0.9900
C10A H10D 0.9900
C11A C18A 1.533(6)
C11A H11A 1.0000
C12A C13A 1.498(7)
C12A H12C 0.9900
C12A H12D 0.9900
C13A C14A 1.327(6)
C13A H13A 0.9500
C14A C15A 1.495(6)
C14A C19A 1.506(6)
C15A H15C 0.9900
C15A H15D 0.9900
C16A C17A 1.520(6)
C16A H16C 0.9900
C16A H16D 0.9900
C17A H17C 0.9900
C17A H17D 0.9900
C18A C19A 1.530(6)
C18A H18A 1.0000
C19A C20A 1.550(6)
C19A H19A 1.0000
C20A C21A 1.506(6)
C20A H20C 0.9900
C20A H20D 0.9900
C21A H21A 1.0000
C22A H22D 0.9800
C22A H22E 0.9800
C22A H22F 0.9800
C23A H23D 0.9800
C23A H23E 0.9800
C23A H23F 0.9800
O5 C24 1.253(6)
O6 C24 1.261(6)
O8 C27 1.219(6)
O9 N4 1.237(5)
O10 N4 1.224(5)
N3 C27 1.345(6)
N3 C25 1.453(6)
N3 H3 0.8800
N4 C31 1.472(6)
C24 C25 1.511(7)
C25 C261 1.545(8)
C25 C26 1.547(8)
C25 H25 1.0000
C26 O7 1.432(9)
C26 H26A 0.9900
C26 H26B 0.9900
O7 H7 0.8198
C261 O71 1.431(9)
C261 H261 0.9900
C261 H262 0.9900
O71 H7 0.5111
O71 H71 0.8435
C27 C28 1.510(7)
C28 C33 1.387(7)
C28 C29 1.405(6)
C29 C30 1.377(6)
C29 H29 0.9500
C30 C31 1.368(6)
C30 H30 0.9500
C31 C32 1.395(6)
C32 C33 1.396(6)
C32 H32 0.9500
C33 H33 0.9500
O5A C24A 1.274(6)
O6A C24A 1.241(6)
O7A C26A 1.449(6)
O7A H7A 0.8881
O8A C27A 1.234(6)
O9A N4A 1.225(5)
O10A N4A 1.241(5)
N3A C27A 1.339(6)
N3A C25A 1.461(6)
N3A H3A 0.8800
N4A C31A 1.470(7)
C24A C25A 1.514(6)
C25A C26A 1.513(6)
C25A H25A 1.0000
C26A H26C 0.9900
C26A H26D 0.9900
C27A C28A 1.497(7)
C28A C33A 1.391(7)
C28A C29A 1.398(6)
C29A C30A 1.367(7)
C29A H29A 0.9500
C30A C31A 1.371(7)
C30A H30A 0.9500
C31A C32A 1.361(7)
C32A C33A 1.388(7)
C32A H32A 0.9500
C33A H33A 0.9500
O1W H11W 0.8866
O1W H12W 0.8452
O2W H21W 0.8572
O2W H22W 0.8528
O3W H31W 0.8549
O3W H32W 0.8588
O4W H41W 0.8616
O4W H42W 0.8606
O5W H51W 0.8621
O5W H52W 0.8652
O6W H61W 0.9127
O6W H62W 0.8592
O6W H63W 1.2672
O7W H71W 0.8347
O7W H72W 0.8861
O7W H64W 1.2198
O61W H71W 0.5778
O61W H72W 1.4007
O61W H63W 1.0665
O61W H64W 0.8494

loop_
_geom_hbond_atom_site_label_D
_geom_hbond_atom_site_label_H
_geom_hbond_atom_site_label_A
_geom_hbond_distance_DH
_geom_hbond_distance_HA
_geom_hbond_distance_DA
_geom_hbond_angle_DHA
_geom_hbond_site_symmetry_A
N2A H24A O5A 0.93 1.67 2.582(5) 168.1 .
N2 H24 O5 0.93 1.79 2.701(5) 166.6 .
O7A H7A O3W 0.89 1.91 2.763(5) 160.5 .
O7 H7 O7W 0.82 1.97 2.710(10) 149.9 .
O71 H71 O3W 0.84 2.20 2.924(9) 143.9 .
O1W H11W O4 0.89 1.91 2.797(6) 179.4 2_546
O1W H12W O6 0.85 2.22 3.066(6) 178.1 .
O2W H21W O6 0.86 1.88 2.707(5) 160.6 1_655
O2W H22W O10A 0.85 2.05 2.894(5) 172.7 1_445
O3W H31W O7W 0.85 2.12 2.909(8) 152.9 .
O3W H31W O71 0.85 2.36 2.924(9) 123.8 .
O3W H32W O2W 0.86 1.94 2.749(5) 157.5 .
O4W H41W O5A 0.86 1.94 2.758(5) 158.2 .
O4W H42W O5W 0.86 2.07 2.910(5) 164.3 1_455
O5W H51W O6A 0.86 2.02 2.753(5) 142.7 .
O5W H52W O4A 0.87 2.02 2.874(4) 171.8 2_655
O6W H61W O6 0.91 2.01 2.919(7) 179.1 .
O6W H62W O7A 0.86 1.78 2.585(8) 154.5 1_455
O7W H71W O6W 0.83 1.95 2.788(10) 179.2 .
O7W H72W O4W 0.89 1.82 2.708(8) 178.8 .
O61W H63W O7A 1.07 1.97 2.935(8) 148.2 1_455
O61W H64W O4W 0.85 1.97 2.820(8) 178.2 .

loop_
_geom_torsion_atom_site_label_1
_geom_torsion_atom_site_label_2
_geom_torsion_atom_site_label_3
_geom_torsion_atom_site_label_4
_geom_torsion
C22 O2 C2 C1 -1.8(6)
C22 O2 C2 C3 -179.9(4)
C6 C1 C2 O2 -177.8(4)
C6 C1 C2 C3 0.3(7)
C23 O3 C3 C4 1.5(7)
C23 O3 C3 C2 -177.9(4)
O2 C2 C3 O3 -4.4(6)
C1 C2 C3 O3 177.5(4)
O2 C2 C3 C4 176.3(4)
C1 C2 C3 C4 -1.9(8)
O3 C3 C4 C5 -177.9(5)
C2 C3 C4 C5 1.4(7)
C3 C4 C5 C6 0.7(7)
C3 C4 C5 C7 -170.7(5)
C4 C5 C6 C1 -2.3(8)
C7 C5 C6 C1 170.4(4)
C4 C5 C6 N1 177.9(4)
C7 C5 C6 N1 -9.4(6)
C2 C1 C6 C5 1.8(7)
C2 C1 C6 N1 -178.4(5)
C9 N1 C6 C5 -155.4(4)
C8 N1 C6 C5 -3.3(5)
C9 N1 C6 C1 24.8(8)
C8 N1 C6 C1 176.9(4)
C6 C5 C7 C17 -101.4(5)
C4 C5 C7 C17 70.6(7)
C6 C5 C7 C21 141.5(4)
C4 C5 C7 C21 -46.4(7)
C6 C5 C7 C8 17.1(5)
C4 C5 C7 C8 -170.8(5)
C9 N1 C8 C18 42.3(5)
C6 N1 C8 C18 -111.6(4)
C9 N1 C8 C7 167.6(4)
C6 N1 C8 C7 13.7(5)
C5 C7 C8 N1 -17.9(5)
C17 C7 C8 N1 102.2(4)
C21 C7 C8 N1 -144.0(4)
C5 C7 C8 C18 100.4(5)
C17 C7 C8 C18 -139.6(4)
C21 C7 C8 C18 -25.8(6)
C6 N1 C9 O4 -21.5(7)
C8 N1 C9 O4 -171.0(4)
C6 N1 C9 C10 158.8(5)
C8 N1 C9 C10 9.2(6)
O4 C9 C10 C11 146.5(5)
N1 C9 C10 C11 -33.7(7)
C12 O1 C11 C18 -68.8(5)
C12 O1 C11 C10 170.5(4)
C9 C10 C11 O1 127.4(5)
C9 C10 C11 C18 3.2(6)
C11 O1 C12 C13 87.4(5)
O1 C12 C13 C14 -61.4(6)
C12 C13 C14 C19 -5.4(7)
C12 C13 C14 C15 175.6(4)
C16 N2 C15 C14 74.2(5)
C21 N2 C15 C14 -47.1(5)
C13 C14 C15 N2 -126.6(5)
C19 C14 C15 N2 54.4(5)
C15 N2 C16 C17 -143.0(4)
C21 N2 C16 C17 -18.3(5)
C5 C7 C17 C16 -168.4(4)
C21 C7 C17 C16 -42.9(5)
C8 C7 C17 C16 78.4(5)
N2 C16 C17 C7 38.3(5)
N1 C8 C18 C19 158.1(4)
C7 C8 C18 C19 41.0(6)
N1 C8 C18 C11 -71.4(5)
C7 C8 C18 C11 171.6(4)
O1 C11 C18 C8 -71.4(5)
C10 C11 C18 C8 47.2(5)
O1 C11 C18 C19 56.8(6)
C10 C11 C18 C19 175.4(4)
C13 C14 C19 C18 60.3(6)
C15 C14 C19 C18 -120.7(4)
C13 C14 C19 C20 179.1(4)
C15 C14 C19 C20 -1.9(5)
C8 C18 C19 C14 58.7(5)
C11 C18 C19 C14 -67.0(6)
C8 C18 C19 C20 -61.6(5)
C11 C18 C19 C20 172.7(4)
C14 C19 C20 C21 -55.7(5)
C18 C19 C20 C21 68.8(5)
C19 C20 C21 N2 62.7(5)
C19 C20 C21 C7 -56.9(5)
C15 N2 C21 C20 -9.8(5)
C16 N2 C21 C20 -133.5(4)
C15 N2 C21 C7 115.8(4)
C16 N2 C21 C7 -7.9(5)
C5 C7 C21 C20 -83.5(5)
C17 C7 C21 C20 153.5(4)
C8 C7 C21 C20 34.5(6)
C5 C7 C21 N2 154.0(4)
C17 C7 C21 N2 31.0(4)
C8 C7 C21 N2 -88.1(5)
C22A O2A C2A C1A -6.0(6)
C22A O2A C2A C3A 172.4(4)
C6A C1A C2A O2A 179.4(4)
C6A C1A C2A C3A 1.0(7)
C23A O3A C3A C4A 0.2(6)
C23A O3A C3A C2A -179.0(4)
O2A C2A C3A C4A 179.5(4)
C1A C2A C3A C4A -2.1(7)
O2A C2A C3A O3A -1.3(6)
C1A C2A C3A O3A 177.2(4)
O3A C3A C4A C5A -177.8(4)
C2A C3A C4A C5A 1.3(7)
C3A C4A C5A C6A 0.4(7)
C3A C4A C5A C7A -174.8(4)
C4A C5A C6A C1A -1.4(7)
C7A C5A C6A C1A 174.5(4)
C4A C5A C6A N1A 178.4(4)
C7A C5A C6A N1A -5.6(5)
C2A C1A C6A C5A 0.7(7)
C2A C1A C6A N1A -179.1(4)
C9A N1A C6A C5A -161.0(4)
C8A N1A C6A C5A -4.7(5)
C9A N1A C6A C1A 18.9(7)
C8A N1A C6A C1A 175.2(4)
C6A C5A C7A C17A -106.1(4)
C4A C5A C7A C17A 69.4(6)
C6A C5A C7A C21A 138.3(4)
C4A C5A C7A C21A -46.2(7)
C6A C5A C7A C8A 12.8(5)
C4A C5A C7A C8A -171.8(5)
C9A N1A C8A C18A 45.2(5)
C6A N1A C8A C18A -112.0(4)
C9A N1A C8A C7A 169.5(4)
C6A N1A C8A C7A 12.3(5)
C5A C7A C8A N1A -14.7(4)
C17A C7A C8A N1A 104.3(4)
C21A C7A C8A N1A -141.6(4)
C5A C7A C8A C18A 102.3(4)
C17A C7A C8A C18A -138.7(4)
C21A C7A C8A C18A -24.6(5)
C6A N1A C9A O4A -25.8(7)
C8A N1A C9A O4A -179.2(4)
C6A N1A C9A C10A 156.8(4)
C8A N1A C9A C10A 3.3(6)
O4A C9A C10A C11A 156.3(4)
N1A C9A C10A C11A -26.2(7)
C12A O1A C11A C18A -71.0(5)
C12A O1A C11A C10A 167.8(3)
C9A C10A C11A O1A 119.6(5)
C9A C10A C11A C18A -2.8(6)
C11A O1A C12A C13A 86.9(5)
O1A C12A C13A C14A -60.3(7)
C12A C13A C14A C15A 174.4(5)
C12A C13A C14A C19A -2.9(8)
C13A C14A C15A N2A -121.4(5)
C19A C14A C15A N2A 56.1(5)
C16A N2A C15A C14A 74.8(5)
C21A N2A C15A C14A -49.5(5)
C15A N2A C16A C17A -143.6(4)
C21A N2A C16A C17A -16.9(5)
N2A C16A C17A C7A 36.7(4)
C5A C7A C17A C16A -166.4(4)
C21A C7A C17A C16A -42.0(4)
C8A C7A C17A C16A 79.8(4)
O1A C11A C18A C19A 59.5(5)
C10A C11A C18A C19A 177.8(4)
O1A C11A C18A C8A -68.5(4)
C10A C11A C18A C8A 49.8(5)
N1A C8A C18A C19A 156.8(4)
C7A C8A C18A C19A 40.1(5)
N1A C8A C18A C11A -71.3(4)
C7A C8A C18A C11A 172.1(4)
C13A C14A C19A C18A 54.4(6)
C15A C14A C19A C18A -123.1(5)
C13A C14A C19A C20A 174.1(4)
C15A C14A C19A C20A -3.4(6)
C11A C18A C19A C14A -65.7(6)
C8A C18A C19A C14A 59.4(5)
C11A C18A C19A C20A 172.5(4)
C8A C18A C19A C20A -62.3(5)
C14A C19A C20A C21A -54.8(5)
C18A C19A C20A C21A 70.6(5)
C19A C20A C21A N2A 61.2(5)
C19A C20A C21A C7A -57.8(5)
C16A N2A C21A C20A -134.7(4)
C15A N2A C21A C20A -8.1(5)
C16A N2A C21A C7A -9.4(5)
C15A N2A C21A C7A 117.2(4)
C5A C7A C21A C20A -85.1(5)
C17A C7A C21A C20A 154.0(4)
C8A C7A C21A C20A 34.4(5)
C5A C7A C21A N2A 152.2(4)
C17A C7A C21A N2A 31.3(4)
C8A C7A C21A N2A -88.3(4)
C27 N3 C25 C24 151.5(4)
C27 N3 C25 C261 -93.0(7)
C27 N3 C25 C26 -73.4(7)
O5 C24 C25 N3 10.3(6)
O6 C24 C25 N3 -170.2(4)
O5 C24 C25 C261 -107.4(7)
O6 C24 C25 C261 72.1(7)
O5 C24 C25 C26 -119.8(7)
O6 C24 C25 C26 59.7(8)
N3 C25 C26 O7 -54.9(12)
C24 C25 C26 O7 75.7(12)
C261 C25 C26 O7 35(3)
N3 C25 C261 O71 -61.4(13)
C24 C25 C261 O71 57.8(13)
C26 C25 C261 O71 -158(5)
C25 N3 C27 O8 -4.3(7)
C25 N3 C27 C28 174.7(4)
O8 C27 C28 C33 -163.6(5)
N3 C27 C28 C33 17.4(7)
O8 C27 C28 C29 18.5(7)
N3 C27 C28 C29 -160.4(4)
C33 C28 C29 C30 -2.0(7)
C27 C28 C29 C30 175.9(4)
C28 C29 C30 C31 -1.4(7)
C29 C30 C31 C32 4.0(7)
C29 C30 C31 N4 -174.0(4)
O10 N4 C31 C30 167.0(4)
O9 N4 C31 C30 -11.4(6)
O10 N4 C31 C32 -11.1(6)
O9 N4 C31 C32 170.5(4)
C30 C31 C32 C33 -3.0(7)
N4 C31 C32 C33 175.0(4)
C29 C28 C33 C32 3.0(7)
C27 C28 C33 C32 -174.7(4)
C31 C32 C33 C28 -0.6(7)
C27A N3A C25A C26A -67.6(5)
C27A N3A C25A C24A 168.7(4)
O6A C24A C25A N3A 5.8(6)
O5A C24A C25A N3A -176.7(4)
O6A C24A C25A C26A -119.1(5)
O5A C24A C25A C26A 58.4(5)
N3A C25A C26A O7A -74.8(5)
C24A C25A C26A O7A 48.5(6)
C25A N3A C27A O8A 1.4(7)
C25A N3A C27A C28A -177.4(4)
O8A C27A C28A C33A 163.2(5)
N3A C27A C28A C33A -18.0(7)
O8A C27A C28A C29A -16.9(6)
N3A C27A C28A C29A 161.8(4)
C33A C28A C29A C30A 0.0(7)
C27A C28A C29A C30A -179.9(4)
C28A C29A C30A C31A 1.2(7)
C29A C30A C31A C32A -1.9(7)
C29A C30A C31A N4A 175.5(4)
O9A N4A C31A C32A -156.6(5)
O10A N4A C31A C32A 24.2(7)
O9A N4A C31A C30A 25.8(7)
O10A N4A C31A C30A -153.4(5)
C30A C31A C32A C33A 1.4(7)
N4A C31A C32A C33A -176.1(4)
C31A C32A C33A C28A -0.1(7)
C29A C28A C33A C32A -0.6(7)
C27A C28A C33A C32A 179.3(4)
